data_4503702
loop_
_publ_author_name
'V\'azquez L\'opez, Miguel'
'Zaragoza, Guillermo'
'Otero, Marta'
'Pedrido, Rosa'
'Rama, Gustavo'
'Bermejo, Manuel R.'

_publ_section_title
;
 Supramolecular Aggregation of Pd(II) Monohelicates Directed by Discrete
 (H2O)8Clusters in a 1,4-Diaxially Substituted Hexameric Chairlike
 Conformation
;
_journal_issue 7
_journal_name_full 'Crystal Growth &amp; Design'
_journal_page_first 2083
_journal_paper_doi 10.1021/cg800308s
_journal_volume 8
_journal_year 2008
_chemical_compound_source 'synthesis as described'
_chemical_formula_moiety 'C31 H30 N4 O5 Pd S2, 4(0.85(O H2))'
_chemical_formula_sum 'C31 H36.8 N4 O8.43 Pd S2'
_chemical_formula_weight 765.11
_chemical_name_systematic
;
 ?
;
_space_group_IT_number 14
_symmetry_cell_setting monoclinic
_symmetry_Int_Tables_number 14
_symmetry_space_group_name_Hall '-P 2yn'
_symmetry_space_group_name_H-M 'P 1 21/n 1'
_atom_sites_solution_hydrogens geom
_atom_sites_solution_primary direct
_atom_sites_solution_secondary difmap
_audit_conform_dict_location ftp://ftp.iucr.org/pub/cif_core.dic
_audit_conform_dict_name cif_core.dic
_audit_conform_dict_version 2.3
_audit_creation_date 2008-03-07T10:30:00-00:00
_audit_creation_method 'WinGX routine CIF_UPDATE'
_cell_angle_alpha 90
_cell_angle_beta 92.146(3)
_cell_angle_gamma 90
_cell_formula_units_Z 4
_cell_length_a 10.1084(6)
_cell_length_b 13.2472(7)
_cell_length_c 25.7538(16)
_cell_measurement_reflns_used 1998
_cell_measurement_temperature 100(2)
_cell_measurement_theta_max 19.08
_cell_measurement_theta_min 2.68
_cell_measurement_wavelength 0.71073
_cell_volume 3446.2(3)
_computing_cell_refinement 'APPEX2 (BRUKER AXS, 2005)'
_computing_data_collection 'APPEX2 (BRUKER AXS, 2005)'
_computing_data_reduction 'APPEX2 (BRUKER AXS, 2005)'
_computing_molecular_graphics 'Ortep-3 for Windows (Farrugia, 1997)'
_computing_publication_material 'WinGX publication routines (Farrugia, 1999)'
_computing_structure_refinement 'SHELXL-97 (Sheldrick, 1997)'
_computing_structure_solution 'SIR-97  (Giacovazzo et all, 1999)'
_diffrn_ambient_temperature 100(2)
_diffrn_measured_fraction_theta_full 0.998
_diffrn_measured_fraction_theta_max 0.998
_diffrn_measurement_device 'four-circle diffractometer'
_diffrn_measurement_device_type 'BRUKER APPEX-II CCD'
_diffrn_measurement_method 'omega and phi scans'
_diffrn_radiation_monochromator graphite
_diffrn_radiation_probe x-ray
_diffrn_radiation_source 'fine-focus sealed tube'
_diffrn_radiation_type MoK\a
_diffrn_radiation_wavelength 0.7107
_diffrn_reflns_av_R_equivalents 0.0924
_diffrn_reflns_av_unetI/netI 0.1029
_diffrn_reflns_limit_h_max 11
_diffrn_reflns_limit_h_min -11
_diffrn_reflns_limit_k_max 15
_diffrn_reflns_limit_k_min 0
_diffrn_reflns_limit_l_max 30
_diffrn_reflns_limit_l_min 0
_diffrn_reflns_number 26509
_diffrn_reflns_theta_full 24.75
_diffrn_reflns_theta_max 24.75
_diffrn_reflns_theta_min 1.58
_exptl_absorpt_coefficient_mu 0.714
_exptl_absorpt_correction_T_max 0.97
_exptl_absorpt_correction_T_min 0.76
_exptl_absorpt_correction_type multi-scan
_exptl_absorpt_process_details 'BRUKER SADABS'
_exptl_crystal_colour Yellow
_exptl_crystal_density_diffrn 1.475
_exptl_crystal_density_method 'not measured'
_exptl_crystal_description prism
_exptl_crystal_F_000 1560
_exptl_crystal_size_max 0.11
_exptl_crystal_size_mid 0.07
_exptl_crystal_size_min 0.05
_refine_diff_density_max 1.283
_refine_diff_density_min -0.943
_refine_diff_density_rms 0.157
_refine_ls_extinction_method none
_refine_ls_goodness_of_fit_ref 1.072
_refine_ls_hydrogen_treatment mixed
_refine_ls_matrix_type full
_refine_ls_number_parameters 452
_refine_ls_number_reflns 5896
_refine_ls_number_restraints 225
_refine_ls_restrained_S_all 1.113
_refine_ls_R_factor_all 0.1574
_refine_ls_R_factor_gt 0.0923
_refine_ls_shift/su_max 0
_refine_ls_shift/su_mean 0
_refine_ls_structure_factor_coef Fsqd
_refine_ls_weighting_details 'calc w=1/[\s^2^(Fo^2^)+(0.0988P)^2^+43.9265P] where P=(Fo^2^+2Fc^2^)/3'
_refine_ls_weighting_scheme calc
_refine_ls_wR_factor_gt 0.231
_refine_ls_wR_factor_ref 0.2667
_reflns_number_gt 3563
_reflns_number_total 5896
_reflns_threshold_expression >2sigma(I)
_cod_data_source_file cg800308s-file001.cif
_cod_data_source_block be75mi3n
_cod_depositor_comments
;
The following automatic conversions were performed:
'_diffrn_radiation_monochromador' tag replaced with
'_diffrn_radiation_monochromator'.

Automatic conversion script
Id: cif_correct_tags 1440 2010-10-19 06:21:57Z saulius 
;
_cod_database_code 4503702

loop_
_symmetry_equiv_pos_as_xyz
'x, y, z'
'-x+1/2, y+1/2, -z+1/2'
'-x, -y, -z'
'x-1/2, -y-1/2, z-1/2'

loop_
_atom_site_label
_atom_site_type_symbol
_atom_site_fract_x
_atom_site_fract_y
_atom_site_fract_z
_atom_site_U_iso_or_equiv
_atom_site_adp_type
_atom_site_occupancy
_atom_site_symmetry_multiplicity
_atom_site_calc_flag
_atom_site_refinement_flags
_atom_site_disorder_assembly
_atom_site_disorder_group
Pd1 Pd 0.67733(9) 0.33198(7) 0.18991(4) 0.0365(3) Uani 1 1 d . C .
N1 N 0.6515(11) 0.4075(8) 0.1226(4) 0.047(3) Uani 1 1 d . . .
C1 C 0.5565(12) 0.4867(10) 0.1227(4) 0.048(3) Uani 1 1 d U . .
C2 C 0.4346(13) 0.4764(9) 0.1457(5) 0.045(3) Uani 1 1 d U . .
C3 C 0.3969(14) 0.3824(9) 0.1724(5) 0.048(3) Uani 1 1 d . . .
H3 H 0.3054 0.3664 0.1735 0.057 Uiso 1 1 calc R . .
N2 N 0.4803(9) 0.3212(7) 0.1942(4) 0.037(2) Uani 1 1 d . . .
C4 C 0.4334(13) 0.2331(9) 0.2226(5) 0.045(3) Uani 1 1 d . C .
H4A H 0.4769 0.1715 0.2097 0.054 Uiso 1 1 calc R . .
H4B H 0.3367 0.2256 0.2161 0.054 Uiso 1 1 calc R . .
C5 C 0.4626(13) 0.2431(10) 0.2803(5) 0.047(3) Uani 1 1 d . . .
H5A H 0.4512 0.1752 0.295 0.057 Uiso 0.85 1 d P A 1
H5B H 0.4037 0.3021 0.2899 0.057 Uiso 0.15 1 d P B 2
O5 O 0.3636(10) 0.3035(8) 0.3003(4) 0.048(3) Uani 0.85 1 d P C 1
H5 H 0.3746 0.3076 0.3327 0.072 Uiso 0.85 1 calc PR C 1
O5B O 0.435(6) 0.168(4) 0.310(2) 0.048(3) Uani 0.15 1 d P C 2
H5D H 0.4918 0.1224 0.3066 0.072 Uiso 0.15 1 calc PRD C 2
C6 C 0.6013(6) 0.2784(9) 0.2972(5) 0.044(3) Uani 1 1 d . C .
H6A H 0.5983 0.3515 0.3049 0.053 Uiso 1 1 calc R . .
H6B H 0.629 0.2429 0.3296 0.053 Uiso 1 1 calc R . .
N3 N 0.7021(10) 0.2602(7) 0.2575(4) 0.036(2) Uani 1 1 d . . .
C7 C 0.7971(13) 0.2013(10) 0.2684(6) 0.047(3) Uani 1 1 d . C .
H7 H 0.7976 0.1682 0.3011 0.057 Uiso 1 1 calc R . .
C8 C 0.9056(12) 0.1800(9) 0.2348(5) 0.044(3) Uani 1 1 d U . .
C9 C 0.9456(12) 0.2434(8) 0.1957(5) 0.033(2) Uani 1 1 d U C .
N4 N 0.8769(9) 0.3358(7) 0.1860(4) 0.037(2) Uani 1 1 d . . .
C10 C 1.0458(12) 0.2165(10) 0.1643(5) 0.046(3) Uani 1 1 d U . .
H10 H 1.0689 0.2596 0.1365 0.056 Uiso 1 1 calc R C .
C11 C 1.1153(13) 0.1250(9) 0.1728(6) 0.048(3) Uani 1 1 d U C .
H11 H 1.1866 0.1069 0.1517 0.057 Uiso 1 1 calc R . .
C12 C 1.0775(14) 0.0627(11) 0.2124(6) 0.059(3) Uani 1 1 d U . .
H12 H 1.1243 0.0014 0.2187 0.071 Uiso 1 1 calc R C .
C13 C 0.9730(13) 0.0872(10) 0.2433(6) 0.055(3) Uani 1 1 d U C .
H13 H 0.9467 0.0425 0.2698 0.067 Uiso 1 1 calc R . .
S1 S 0.9531(3) 0.4387(2) 0.20302(13) 0.0419(8) Uani 1 1 d . C .
O1 O 0.8732(9) 0.5235(6) 0.1847(4) 0.048(2) Uani 1 1 d . . .
O2 O 1.0895(9) 0.4352(6) 0.1876(4) 0.052(2) Uani 1 1 d . . .
C14 C 0.9578(13) 0.4433(8) 0.2714(5) 0.041(3) Uani 1 1 d U . .
C15 C 0.8494(15) 0.4741(9) 0.2962(5) 0.052(3) Uani 1 1 d U C .
H15 H 0.7734 0.4954 0.2763 0.063 Uiso 1 1 calc R . .
C16 C 0.8466(16) 0.4754(10) 0.3517(6) 0.056(3) Uani 1 1 d U . .
H16 H 0.7723 0.5013 0.3689 0.067 Uiso 1 1 calc R C .
C17 C 0.9559(17) 0.4377(10) 0.3796(6) 0.060(3) Uani 1 1 d U C .
C18 C 1.0637(17) 0.4057(10) 0.3534(6) 0.062(4) Uani 1 1 d U . .
H18 H 1.1395 0.3821 0.3727 0.074 Uiso 1 1 calc R C .
C19 C 1.0653(15) 0.4069(10) 0.3001(6) 0.056(3) Uani 1 1 d U C .
H19 H 1.1406 0.3826 0.283 0.067 Uiso 1 1 calc R . .
C20 C 0.948(2) 0.4300(13) 0.4387(7) 0.095(7) Uani 1 1 d . . .
H20A H 0.8898 0.3737 0.4474 0.142 Uiso 1 1 calc R C .
H20B H 0.9121 0.493 0.4523 0.142 Uiso 1 1 calc R . .
H20C H 1.0366 0.4183 0.4541 0.142 Uiso 1 1 calc R . .
S2 S 0.6631(4) 0.3497(3) 0.06909(14) 0.0603(11) Uani 1 1 d . . .
O3 O 0.7558(11) 0.2679(8) 0.0778(4) 0.075(3) Uani 1 1 d . . .
O4 O 0.6865(11) 0.4191(9) 0.0269(4) 0.077(3) Uani 1 1 d . . .
C25 C 0.5100(18) 0.2961(11) 0.0550(5) 0.063(4) Uani 1 1 d U . .
C26 C 0.4783(17) 0.2009(11) 0.0725(6) 0.063(4) Uani 1 1 d U . .
H26 H 0.5441 0.1639 0.0916 0.076 Uiso 1 1 calc R . .
C27 C 0.3559(18) 0.1567(13) 0.0635(6) 0.070(4) Uani 1 1 d U . .
H27 H 0.3395 0.0896 0.0747 0.084 Uiso 1 1 calc R . .
C28 C 0.2571(18) 0.2126(14) 0.0378(6) 0.071(4) Uani 1 1 d U . .
C29 C 0.283(2) 0.3100(14) 0.0224(7) 0.081(4) Uani 1 1 d U . .
H29 H 0.2145 0.3493 0.0062 0.097 Uiso 1 1 calc R . .
C30 C 0.4080(16) 0.3511(12) 0.0302(5) 0.070(4) Uani 1 1 d U . .
H30 H 0.4247 0.4178 0.0186 0.084 Uiso 1 1 calc R . .
C31 C 0.124(2) 0.1599(19) 0.0267(7) 0.109(7) Uani 1 1 d U . .
H31A H 0.0566 0.1903 0.0481 0.164 Uiso 1 1 calc R . .
H31B H 0.1327 0.088 0.035 0.164 Uiso 1 1 calc R . .
H31C H 0.0982 0.1679 -0.0101 0.164 Uiso 1 1 calc R . .
C21 C 0.3389(15) 0.5537(10) 0.1418(6) 0.062(4) Uani 1 1 d U . .
H21 H 0.2541 0.5439 0.1557 0.075 Uiso 1 1 calc R . .
C22 C 0.3679(16) 0.6418(12) 0.1182(7) 0.078(5) Uani 1 1 d U . .
H22 H 0.3027 0.6934 0.1153 0.093 Uiso 1 1 calc R . .
C23 C 0.4916(16) 0.6577(13) 0.0983(7) 0.078(5) Uani 1 1 d U . .
H23 H 0.5138 0.7216 0.0843 0.094 Uiso 1 1 calc R . .
C24 C 0.5840(15) 0.5785(11) 0.0989(6) 0.059(4) Uani 1 1 d U . .
H24 H 0.6664 0.5876 0.083 0.071 Uiso 1 1 calc R . .
O1D O 0.4138(16) 0.3314(16) 0.4055(5) 0.104(5) Uani 0.85 1 d PD . .
H11D H 0.433(15) 0.276(6) 0.421(4) 0.156 Uiso 0.85 1 d PD . .
H12D H 0.462(19) 0.378(10) 0.416(5) 0.156 Uiso 0.85 1 d PD . .
O2D O 0.5768(17) 0.5014(16) 0.4179(7) 0.126(6) Uani 0.85 1 d PD . .
H21D H 0.507(5) 0.533(6) 0.414(5) 0.189 Uiso 0.85 1 d PD . .
H22D H 0.620(18) 0.525(10) 0.444(7) 0.189 Uiso 0.85 1 d PD . .
O3D O 0.2905(16) 0.3871(13) 0.5015(8) 0.124(7) Uani 0.85 1 d PD . .
H31D H 0.244(7) 0.344(14) 0.517(7) 0.186 Uiso 0.85 1 d PD . .
H32D H 0.297(8) 0.37(2) 0.471(3) 0.186 Uiso 0.85 1 d PD . .
O4D O 0.548(2) 0.1369(19) 0.4110(7) 0.174(10) Uani 0.85 1 d PD . .
H41D H 0.572(14) 0.080(4) 0.392(2) 0.261 Uiso 0.85 1 d PD . .
H42D H 0.5 0.1128 0.4331 0.261 Uiso 0.85 1 d PD . .

loop_
_atom_site_aniso_label
_atom_site_aniso_U_11
_atom_site_aniso_U_22
_atom_site_aniso_U_33
_atom_site_aniso_U_23
_atom_site_aniso_U_13
_atom_site_aniso_U_12
Pd1 0.0401(6) 0.0304(5) 0.0394(5) -0.0010(5) 0.0066(4) 0.0059(5)
N1 0.055(7) 0.043(6) 0.043(7) 0.007(5) 0.011(5) 0.010(5)
C1 0.051(7) 0.061(7) 0.033(7) 0.007(6) 0.010(6) 0.023(6)
C2 0.049(7) 0.031(6) 0.058(8) 0.002(6) 0.013(6) 0.008(5)
C3 0.043(8) 0.036(7) 0.065(9) 0.000(7) 0.006(7) 0.009(6)
N2 0.038(6) 0.027(5) 0.045(6) 0.001(5) 0.000(5) -0.002(5)
C4 0.040(8) 0.034(7) 0.061(9) -0.002(6) 0.004(7) 0.004(6)
C5 0.045(8) 0.039(7) 0.058(9) 0.022(6) 0.011(7) 0.004(6)
O5 0.041(6) 0.057(7) 0.048(6) -0.005(5) 0.016(5) 0.001(5)
O5B 0.041(6) 0.057(7) 0.048(6) -0.005(5) 0.016(5) 0.001(5)
C6 0.044(8) 0.026(6) 0.063(9) -0.003(6) 0.003(7) -0.011(6)
N3 0.036(6) 0.030(5) 0.043(6) 0.006(4) 0.005(5) -0.008(5)
C7 0.037(8) 0.047(8) 0.057(9) 0.011(6) -0.008(7) -0.014(6)
C8 0.032(6) 0.035(6) 0.064(8) 0.007(6) -0.002(5) -0.005(5)
C9 0.038(6) 0.022(5) 0.040(6) -0.012(4) -0.004(5) -0.001(5)
N4 0.042(6) 0.030(5) 0.039(6) 0.001(5) 0.012(5) 0.001(5)
C10 0.036(7) 0.045(7) 0.057(8) -0.007(6) 0.001(5) 0.008(5)
C11 0.041(7) 0.036(6) 0.065(8) -0.022(5) -0.007(6) 0.007(5)
C12 0.046(8) 0.040(7) 0.091(11) -0.006(6) -0.012(7) 0.005(6)
C13 0.044(8) 0.036(6) 0.086(10) 0.011(6) -0.008(6) -0.002(6)
S1 0.0443(19) 0.0302(16) 0.052(2) -0.0006(14) 0.0178(16) 0.0014(14)
O1 0.053(6) 0.020(4) 0.071(6) 0.001(4) 0.015(5) -0.003(4)
O2 0.049(6) 0.031(5) 0.077(7) -0.012(4) 0.025(5) 0.002(4)
C14 0.046(7) 0.023(6) 0.054(7) 0.001(5) 0.010(5) -0.006(5)
C15 0.068(8) 0.027(6) 0.062(7) -0.023(6) 0.011(6) 0.016(6)
C16 0.074(8) 0.041(7) 0.054(7) -0.008(6) 0.021(6) -0.014(6)
C17 0.087(10) 0.038(7) 0.055(8) -0.017(6) 0.001(6) -0.021(7)
C18 0.089(9) 0.037(7) 0.059(7) -0.011(7) -0.008(7) 0.003(7)
C19 0.060(8) 0.046(8) 0.061(7) -0.002(7) 0.002(6) 0.012(7)
C20 0.17(2) 0.055(10) 0.063(11) -0.018(9) 0.005(12) -0.018(12)
S2 0.077(3) 0.066(3) 0.039(2) 0.0013(18) 0.0109(18) 0.031(2)
O3 0.093(8) 0.074(7) 0.058(7) -0.015(5) 0.006(6) 0.056(6)
O4 0.096(9) 0.087(8) 0.049(6) 0.011(6) 0.025(6) 0.033(7)
C25 0.106(10) 0.046(7) 0.038(8) 0.000(6) -0.005(7) 0.021(7)
C26 0.090(9) 0.052(7) 0.047(8) -0.010(6) -0.005(8) 0.019(7)
C27 0.099(10) 0.063(9) 0.048(8) -0.016(7) -0.002(8) 0.012(7)
C28 0.086(10) 0.079(9) 0.048(9) -0.006(7) -0.005(8) 0.008(8)
C29 0.095(9) 0.090(10) 0.057(10) 0.011(8) 0.001(9) 0.013(9)
C30 0.090(10) 0.077(10) 0.044(8) 0.014(7) 0.005(8) 0.016(7)
C31 0.102(15) 0.17(2) 0.056(11) -0.025(13) -0.009(10) 0.017(15)
C21 0.048(8) 0.046(7) 0.094(11) 0.016(7) 0.019(8) 0.021(6)
C22 0.065(9) 0.061(9) 0.110(13) 0.036(9) 0.034(9) 0.028(7)
C23 0.064(9) 0.068(9) 0.105(12) 0.027(9) 0.033(9) 0.028(7)
C24 0.060(8) 0.053(8) 0.065(9) 0.021(7) 0.028(7) 0.023(6)
O1D 0.098(12) 0.156(16) 0.058(9) 0.016(10) -0.004(8) -0.044(11)
O2D 0.112(14) 0.145(16) 0.123(15) 0.031(13) 0.021(11) 0.045(13)
O3D 0.089(12) 0.116(14) 0.167(17) 0.079(13) 0.024(12) 0.003(10)
O4D 0.20(2) 0.22(3) 0.102(15) -0.041(16) 0.001(15) 0.02(2)

loop_
_atom_type_symbol
_atom_type_description
_atom_type_scat_dispersion_real
_atom_type_scat_dispersion_imag
_atom_type_scat_source
C C 0.0033 0.0016 'International Tables Vol C Tables 4.2.6.8 and 6.1.1.4'
H H 0 0 'International Tables Vol C Tables 4.2.6.8 and 6.1.1.4'
N N 0.0061 0.0033 'International Tables Vol C Tables 4.2.6.8 and 6.1.1.4'
O O 0.0106 0.006 'International Tables Vol C Tables 4.2.6.8 and 6.1.1.4'
S S 0.1246 0.1234 'International Tables Vol C Tables 4.2.6.8 and 6.1.1.4'
Pd Pd -0.9988 1.0072 'International Tables Vol C Tables 4.2.6.8 and 6.1.1.4'

loop_
_geom_angle_atom_site_label_1
_geom_angle_atom_site_label_2
_geom_angle_atom_site_label_3
_geom_angle
N3 Pd1 N2 90.6(4)
N3 Pd1 N1 178.6(4)
N2 Pd1 N1 89.2(4)
N3 Pd1 N4 87.9(4)
N2 Pd1 N4 177.3(4)
N1 Pd1 N4 92.4(4)
C1 N1 S2 115.5(8)
C1 N1 Pd1 115.5(8)
S2 N1 Pd1 119.8(6)
C24 C1 C2 117.8(12)
C24 C1 N1 119.8(12)
C2 C1 N1 122.4(12)
C1 C2 C21 120.9(12)
C1 C2 C3 121.9(11)
C21 C2 C3 117.2(12)
N2 C3 C2 123.9(12)
N2 C3 H3 118
C2 C3 H3 118
C3 N2 C4 120.1(11)
C3 N2 Pd1 124.7(9)
C4 N2 Pd1 115.1(8)
N2 C4 C5 111.5(10)
N2 C4 H4A 109.3
C5 C4 H4A 109.3
N2 C4 H4B 109.3
C5 C4 H4B 109.3
H4A C4 H4B 108
O5B C5 O5 93(3)
O5B C5 C4 118(3)
O5 C5 C4 107.3(11)
O5B C5 C6 106(3)
O5 C5 C6 112.6(12)
C4 C5 C6 116.8(11)
O5 C5 H5A 106.7(11)
C4 C5 H5A 106.1(12)
C6 C5 H5A 106.9(11)
O5B C5 H5B 108(3)
C4 C5 H5B 102.1(11)
C6 C5 H5B 103.6(12)
H5A C5 H5B 122.1(13)
C5 O5 H5 109.5
H5B O5 H5 117.5
C5 O5B H5D 109.5
N3 C6 C5 113.6(10)
N3 C6 H6A 108.8
C5 C6 H6A 108.8
N3 C6 H6B 108.8
C5 C6 H6B 108.8
H6A C6 H6B 107.7
C7 N3 C6 118.9(11)
C7 N3 Pd1 124.0(9)
C6 N3 Pd1 117.1(8)
N3 C7 C8 125.2(13)
N3 C7 H7 117.4
C8 C7 H7 117.4
C9 C8 C13 119.1(12)
C9 C8 C7 124.4(11)
C13 C8 C7 116.5(12)
C10 C9 C8 121.1(11)
C10 C9 N4 119.1(11)
C8 C9 N4 119.7(11)
C9 N4 S1 116.9(8)
C9 N4 Pd1 116.7(7)
S1 N4 Pd1 118.2(5)
C9 C10 C11 120.4(13)
C9 C10 H10 119.8
C11 C10 H10 119.8
C12 C11 C10 118.7(13)
C12 C11 H11 120.7
C10 C11 H11 120.7
C11 C12 C13 121.5(13)
C11 C12 H12 119.3
C13 C12 H12 119.3
C12 C13 C8 119.2(14)
C12 C13 H13 120.4
C8 C13 H13 120.4
O2 S1 O1 117.3(5)
O2 S1 N4 110.3(5)
O1 S1 N4 108.1(5)
O2 S1 C14 106.5(6)
O1 S1 C14 107.0(6)
N4 S1 C14 107.2(5)
C15 C14 C19 119.3(13)
C15 C14 S1 119.4(11)
C19 C14 S1 121.0(10)
C14 C15 C16 121.4(14)
C14 C15 H15 119.3
C16 C15 H15 119.3
C17 C16 C15 117.9(14)
C17 C16 H16 121
C15 C16 H16 121
C18 C17 C16 119.2(14)
C18 C17 C20 122.8(16)
C16 C17 C20 117.9(16)
C17 C18 C19 121.8(15)
C17 C18 H18 119.1
C19 C18 H18 119.1
C18 C19 C14 120.1(14)
C18 C19 H19 119.9
C14 C19 H19 119.9
C17 C20 H20A 109.5
C17 C20 H20B 109.5
H20A C20 H20B 109.5
C17 C20 H20C 109.5
H20A C20 H20C 109.5
H20B C20 H20C 109.5
O3 S2 O4 117.9(7)
O3 S2 N1 107.3(6)
O4 S2 N1 111.4(6)
O3 S2 C25 107.2(7)
O4 S2 C25 105.9(7)
N1 S2 C25 106.6(7)
C26 C25 C30 116.7(16)
C26 C25 S2 121.6(12)
C30 C25 S2 121.4(12)
C27 C26 C25 123.5(16)
C27 C26 H26 118.3
C25 C26 H26 118.3
C26 C27 C28 118.4(17)
C26 C27 H27 120.8
C28 C27 H27 120.8
C29 C28 C27 119.7(18)
C29 C28 C31 123.2(18)
C27 C28 C31 117.1(17)
C28 C29 C30 120.6(17)
C28 C29 H29 119.7
C30 C29 H29 119.7
C29 C30 C25 121.0(16)
C29 C30 H30 119.5
C25 C30 H30 119.5
C28 C31 H31A 109.5
C28 C31 H31B 109.5
H31A C31 H31B 109.5
C28 C31 H31C 109.5
H31A C31 H31C 109.5
H31B C31 H31C 109.5
C22 C21 C2 119.9(14)
C22 C21 H21 120
C2 C21 H21 120
C21 C22 C23 120.8(14)
C21 C22 H22 119.6
C23 C22 H22 119.6
C22 C23 C24 119.4(15)
C22 C23 H23 120.3
C24 C23 H23 120.3
C1 C24 C23 120.9(13)
C1 C24 H24 119.5
C23 C24 H24 119.5
H11D O1D H12D 112(6)
H21D O2D H22D 110(5)
H31D O3D H32D 109(6)
H41D O4D H42D 102(5)

loop_
_geom_bond_atom_site_label_1
_geom_bond_atom_site_label_2
_geom_bond_distance
Pd1 N3 1.992(10)
Pd1 N2 2.004(10)
Pd1 N1 2.011(10)
Pd1 N4 2.024(10)
N1 C1 1.422(16)
N1 S2 1.584(11)
C1 C24 1.393(18)
C1 C2 1.394(17)
C2 C21 1.410(17)
C2 C3 1.478(18)
C3 N2 1.284(15)
C3 H3 0.95
N2 C4 1.467(15)
C4 C5 1.510(19)
C4 H4A 0.99
C4 H4B 0.99
C5 O5B 1.29(6)
C5 O5 1.395(16)
C5 C6 1.525(15)
C5 H5A 0.984(12)
C5 H5B 1.019(13)
O5 H5B 0.495(10)
O5 H5 0.84
O5B H5A 0.43(5)
O5B H5D 0.84
C6 N3 1.489(15)
C6 H6A 0.99
C6 H6B 0.99
N3 C7 1.261(15)
C7 C8 1.449(19)
C7 H7 0.95
C8 C9 1.384(17)
C8 C13 1.418(17)
C9 C10 1.367(17)
C9 N4 1.426(14)
N4 S1 1.618(10)
C10 C11 1.414(18)
C10 H10 0.95
C11 C12 1.38(2)
C11 H11 0.95
C12 C13 1.39(2)
C12 H12 0.95
C13 H13 0.95
S1 O2 1.450(9)
S1 O1 1.453(9)
S1 C14 1.761(13)
C14 C15 1.351(17)
C14 C19 1.378(18)
C15 C16 1.431(19)
C15 H15 0.95
C16 C17 1.39(2)
C16 H16 0.95
C17 C18 1.37(2)
C17 C20 1.53(2)
C18 C19 1.37(2)
C18 H18 0.95
C19 H19 0.95
C20 H20A 0.98
C20 H20B 0.98
C20 H20C 0.98
S2 O3 1.444(10)
S2 O4 1.450(11)
S2 C25 1.729(18)
C25 C26 1.38(2)
C25 C30 1.40(2)
C26 C27 1.38(2)
C26 H26 0.95
C27 C28 1.39(2)
C27 H27 0.95
C28 C29 1.38(2)
C28 C31 1.53(3)
C29 C30 1.38(2)
C29 H29 0.95
C30 H30 0.95
C31 H31A 0.98
C31 H31B 0.98
C31 H31C 0.98
C21 C22 1.35(2)
C21 H21 0.95
C22 C23 1.39(2)
C22 H22 0.95
C23 C24 1.405(19)
C23 H23 0.95
C24 H24 0.95
O1D H11D 0.853(11)
O1D H12D 0.82(2)
O2D H21D 0.8254(11)
O2D H22D 0.84(2)
O3D H31D 0.853(11)
O3D H32D 0.83(2)
O4D H41D 0.935(19)
O4D H42D 0.829(16)

loop_
_geom_torsion_atom_site_label_1
_geom_torsion_atom_site_label_2
_geom_torsion_atom_site_label_3
_geom_torsion_atom_site_label_4
_geom_torsion
N2 Pd1 N1 C1 47.2(9)
N4 Pd1 N1 C1 -135.0(9)
N2 Pd1 N1 S2 -98.4(7)
N4 Pd1 N1 S2 79.5(7)
S2 N1 C1 C24 -75.5(15)
Pd1 N1 C1 C24 137.5(11)
S2 N1 C1 C2 104.1(12)
Pd1 N1 C1 C2 -42.9(15)
C24 C1 C2 C21 4(2)
N1 C1 C2 C21 -175.3(13)
C24 C1 C2 C3 -179.3(13)
N1 C1 C2 C3 1.1(19)
C1 C2 C3 N2 28(2)
C21 C2 C3 N2 -155.8(14)
C2 C3 N2 C4 176.1(12)
C2 C3 N2 Pd1 -7.0(18)
N3 Pd1 N2 C3 153.6(11)
N1 Pd1 N2 C3 -25.1(11)
N3 Pd1 N2 C4 -29.3(8)
N1 Pd1 N2 C4 152.0(8)
C3 N2 C4 C5 -111.2(13)
Pd1 N2 C4 C5 71.5(11)
N2 C4 C5 O5B -175(3)
N2 C4 C5 O5 81.5(13)
N2 C4 C5 C6 -45.9(15)
O5B C5 C6 N3 112(3)
O5 C5 C6 N3 -147.1(10)
C4 C5 C6 N3 -22.4(15)
C5 C6 N3 C7 -117.0(12)
C5 C6 N3 Pd1 63.1(11)
N2 Pd1 N3 C7 146.1(10)
N4 Pd1 N3 C7 -31.7(10)
N2 Pd1 N3 C6 -34.0(7)
N4 Pd1 N3 C6 148.2(7)
C6 N3 C7 C8 -176.9(10)
Pd1 N3 C7 C8 2.9(18)
N3 C7 C8 C9 23(2)
N3 C7 C8 C13 -156.5(13)
C13 C8 C9 C10 2.0(19)
C7 C8 C9 C10 -177.5(12)
C13 C8 C9 N4 178.6(11)
C7 C8 C9 N4 -0.9(18)
C10 C9 N4 S1 -75.4(12)
C8 C9 N4 S1 107.9(11)
C10 C9 N4 Pd1 136.5(10)
C8 C9 N4 Pd1 -40.2(13)
N3 Pd1 N4 C9 48.5(8)
N1 Pd1 N4 C9 -132.8(8)
N3 Pd1 N4 S1 -99.1(6)
N1 Pd1 N4 S1 79.5(6)
C8 C9 C10 C11 -3.1(19)
N4 C9 C10 C11 -179.7(11)
C9 C10 C11 C12 1.7(19)
C10 C11 C12 C13 1(2)
C11 C12 C13 C8 -2(2)
C9 C8 C13 C12 0(2)
C7 C8 C13 C12 179.9(13)
C9 N4 S1 O2 44.3(10)
Pd1 N4 S1 O2 -168.1(6)
C9 N4 S1 O1 173.7(8)
Pd1 N4 S1 O1 -38.7(7)
C9 N4 S1 C14 -71.3(9)
Pd1 N4 S1 C14 76.3(7)
O2 S1 C14 C15 162.2(10)
O1 S1 C14 C15 36.0(11)
N4 S1 C14 C15 -79.7(11)
O2 S1 C14 C19 -24.2(12)
O1 S1 C14 C19 -150.3(10)
N4 S1 C14 C19 93.9(11)
C19 C14 C15 C16 3.7(19)
S1 C14 C15 C16 177.5(10)
C14 C15 C16 C17 -4.1(19)
C15 C16 C17 C18 3(2)
C15 C16 C17 C20 -174.5(12)
C16 C17 C18 C19 -2(2)
C20 C17 C18 C19 175.5(14)
C17 C18 C19 C14 2(2)
C15 C14 C19 C18 -2(2)
S1 C14 C19 C18 -176.1(11)
C1 N1 S2 O3 -175.6(10)
Pd1 N1 S2 O3 -30.0(9)
C1 N1 S2 O4 54.0(11)
Pd1 N1 S2 O4 -160.4(7)
C1 N1 S2 C25 -61.0(11)
Pd1 N1 S2 C25 84.5(8)
O3 S2 C25 C26 25.8(14)
O4 S2 C25 C26 152.5(12)
N1 S2 C25 C26 -88.9(13)
O3 S2 C25 C30 -161.1(12)
O4 S2 C25 C30 -34.4(14)
N1 S2 C25 C30 84.3(13)
C30 C25 C26 C27 4(2)
S2 C25 C26 C27 177.9(12)
C25 C26 C27 C28 -3(2)
C26 C27 C28 C29 0(2)
C26 C27 C28 C31 177.7(14)
C27 C28 C29 C30 3(3)
C31 C28 C29 C30 -175.3(15)
C28 C29 C30 C25 -1(2)
C26 C25 C30 C29 -2(2)
S2 C25 C30 C29 -175.5(12)
C1 C2 C21 C22 -4(2)
C3 C2 C21 C22 179.4(16)
C2 C21 C22 C23 -1(3)
C21 C22 C23 C24 5(3)
C2 C1 C24 C23 0(2)
N1 C1 C24 C23 179.6(14)
C22 C23 C24 C1 -5(3)
